data_1565914
loop_
_publ_author_name
'Chen, Qiong'
'Lei, Ye'
'Wu, Guangcheng'
'Li, Qing'
'Pan, Yuanjiang'
'Li, Hao'

_publ_section_title
;
 Ultramacrocyclization in water via external templation
;
_journal_issue 3
_journal_name_full 'Chemical Science'
_journal_page_first 798
_journal_page_last 803
_journal_paper_doi 10.1039/D1SC06236K
_journal_volume 13
_journal_year 2022
_chemical_formula_moiety '4(Cl), 2(C54 H52 N6 O7), 12(H2 O)'
_chemical_formula_sum 'C108 H128 Cl4 N12 O26'
_chemical_formula_weight 2152.02
_space_group_crystal_system monoclinic
_space_group_IT_number 14
_space_group_name_Hall '-P 2ybc'
_space_group_name_H-M_alt 'P 1 21/c 1'
_atom_sites_solution_hydrogens mixed
_atom_sites_solution_primary dual
_audit_creation_date 2020-03-31
_audit_creation_method
;
Olex2 1.2
(compiled 2018.05.29 svn.r3508 for OlexSys, GUI svn.r5506)
;
_audit_update_record
;
2020-07-08 deposited with the CCDC.	2021-12-20 downloaded from the CCDC.
;
_cell_angle_alpha 90
_cell_angle_beta 90.412(4)
_cell_angle_gamma 90
_cell_formula_units_Z 4
_cell_length_a 13.6939(9)
_cell_length_b 19.0018(12)
_cell_length_c 50.945(3)
_cell_measurement_reflns_used 8808
_cell_measurement_temperature 170(2)
_cell_measurement_theta_max 54.75
_cell_measurement_theta_min 3.46
_cell_volume 13256.0(14)
_computing_cell_refinement 'SAINT v8.37A (Bruker, 2015)'
_computing_data_reduction 'SAINT v8.37A (Bruker, 2015)'
_computing_molecular_graphics 'Olex2 (Dolomanov et al., 2009)'
_computing_publication_material 'Olex2 (Dolomanov et al., 2009)'
_computing_structure_refinement 'ShelXL (Sheldrick, 2015)'
_computing_structure_solution 'ShelXT (Sheldrick, 2015)'
_diffrn_ambient_temperature 170.0
_diffrn_measured_fraction_theta_full 0.992
_diffrn_measured_fraction_theta_max 0.992
_diffrn_measurement_device_type 'Bruker APEX-II CCD'
_diffrn_measurement_method '\f and \w scans'
_diffrn_radiation_type GaK\a
_diffrn_radiation_wavelength 1.34139
_diffrn_reflns_av_R_equivalents 0.1553
_diffrn_reflns_av_unetI/netI 0.1168
_diffrn_reflns_Laue_measured_fraction_full 0.992
_diffrn_reflns_Laue_measured_fraction_max 0.992
_diffrn_reflns_limit_h_max 15
_diffrn_reflns_limit_h_min -15
_diffrn_reflns_limit_k_max 21
_diffrn_reflns_limit_k_min -21
_diffrn_reflns_limit_l_max 49
_diffrn_reflns_limit_l_min -56
_diffrn_reflns_number 122205
_diffrn_reflns_point_group_measured_fraction_full 0.992
_diffrn_reflns_point_group_measured_fraction_max 0.992
_diffrn_reflns_theta_full 48.177
_diffrn_reflns_theta_max 48.177
_diffrn_reflns_theta_min 2.807
_diffrn_standards_number 0
_exptl_absorpt_coefficient_mu 0.876
_exptl_absorpt_correction_T_max 0.7508
_exptl_absorpt_correction_T_min 0.4353
_exptl_absorpt_correction_type multi-scan
_exptl_absorpt_process_details
'SADABS-2016/2 (Bruker,2016/2) was used for absorption correction. wR2(int) was 0.1701 before and 0.0919 after correction. The Ratio of minimum to maximum transmission is 0.5819. The \l/2 correction factor is Not present.'
_exptl_crystal_colour colourless
_exptl_crystal_colour_primary colourless
_exptl_crystal_density_diffrn 1.078
_exptl_crystal_description prism
_exptl_crystal_F_000 4544
_exptl_crystal_size_max 0.05
_exptl_crystal_size_mid 0.02
_exptl_crystal_size_min 0.015
_refine_diff_density_max 1.472
_refine_diff_density_min -0.606
_refine_diff_density_rms 0.114
_refine_ls_extinction_method none
_refine_ls_goodness_of_fit_ref 1.086
_refine_ls_hydrogen_treatment constr
_refine_ls_matrix_type fullcycle
_refine_ls_number_parameters 1414
_refine_ls_number_reflns 18873
_refine_ls_number_restraints 96
_refine_ls_restrained_S_all 1.097
_refine_ls_R_factor_all 0.2392
_refine_ls_R_factor_gt 0.1224
_refine_ls_shift/su_max 0.033
_refine_ls_shift/su_mean 0.007
_refine_ls_structure_factor_coef Fsqd
_refine_ls_weighting_details 'w=1/[\s^2^(Fo^2^)+(0.1000P)^2^+50.0000P] where P=(Fo^2^+2Fc^2^)/3'
_refine_ls_weighting_scheme calc
_refine_ls_wR_factor_gt 0.3055
_refine_ls_wR_factor_ref 0.3812
_reflns_Friedel_coverage 0.000
_reflns_number_gt 5664
_reflns_number_total 18873
_reflns_threshold_expression 'I > 2\s(I)'
_cod_data_source_file d1sc06236k2.cif
_cod_data_source_block 200330cq_1_3_0m
_cod_depositor_comments 'Adding full bibliography for 1565914--1565917.cif.'
_cod_original_cell_volume 13256.0(15)
_cod_database_code 1565914
_shelx_shelxl_version_number 2016/6
_shelx_space_group_comment
;
The symmetry employed for this shelxl refinement is uniquely defined
by the following loop, which should always be used as a source of
symmetry information in preference to the above space-group names.
They are only intended as comments.
;
_shelx_estimated_absorpt_t_max 0.987
_shelx_estimated_absorpt_t_min 0.958
_olex2_refinement_description
;
1. Fixed Uiso
 At 1.2 times of:
  All C(H) groups, All C(H,H) groups, All N(H) groups
 At 1.5 times of:
  All O(H,H) groups
2. Restrained distances
 C89-C106 = C105-C104 = C36-C35 = C38-C37 = C40-C39 = C103-C102
 1.53 with sigma of 0.02
3. Uiso/Uaniso restraints and constraints
O13 \\sim C104 \\sim C105 \\sim O14 \\sim C106 \\sim C89 \\sim O11: within 2A
with sigma of 0.01 and sigma for terminal atoms of 0.02
O7 \\sim C40 \\sim C39 \\sim O6 \\sim C38 \\sim C37 \\sim O5 \\sim C36 \\sim
C35 \\sim O4: within 2A with sigma of 0.01 and sigma for terminal atoms of 0.02
4. Others
 Fixed Sof: Cl1(0.5) Cl2(0.5) Cl3(0.5) Cl5(0.5) Cl6(0.5) Cl7(0.5)
5.a Free rotating group:
 O26(H26A,H26B), O15(H15A,H15B), O16(H16A,H16B), O17(H17C,H17D), O18(H18A,
 H18B), O19(H19A,H19B), O20(H20A,H20B), O21(H21A,H21B), O22(H22A,H22B),
 O23(H23A,H23B), O24(H24A,H24B), O25(H25A,H25B)
5.b Secondary CH2 refined with riding coordinates:
 C12(H12A,H12B), C17(H17A,H17B), C33(H33A,H33B), C34(H34A,H34B), C35(H35A,
 H35B), C36(H36A,H36B), C37(H37A,H37B), C38(H38A,H38B), C39(H39A,H39B),
 C40(H40A,H40B), C66(H66A,H66B), C71(H71A,H71B), C87(H87A,H87B), C88(H88A,H88B),
  C89(H89A,H89B), C102(H10A,H10B), C103(H10C,H10D), C104(H10E,H10F), C105(H10G,
 H10H), C106(H10I,H10J)
5.c Aromatic/amide H refined with riding coordinates:
 N1(H1), N6(H6), C2(H2), C4(H4), C5(H5), C8(H8), C9(H9), C10(H10), C11(H11),
 C14(H14), C15(H15), C18(H18), C19(H19), C21(H21), C22(H22), C24(H24), C25(H25),
  C27(H27), C30(H30), C31(H31), C42(H42), C43(H43), C45(H45), C46(H46),
 C47(H47), C48(H48), C49(H49), C50(H50), C51(H51), C52(H52), C53(H53), C54(H54),
  N7(H7), N12(H12), C56(H56), C58(H58), C59(H59), C62(H62), C63(H63), C64(H64),
 C65(H65), C68(H68), C69(H69), C72(H72), C73(H73), C75(H75), C76(H76), C78(H78),
  C79(H79), C81(H81), C84(H84), C85(H85), C90(H90), C91(H91), C92(H92),
 C93(H93), C94(H94), C95(H95), C96(H96), C97(H97), C99(H99), C100(H100),
 C107(H107), C108(H108)
;
_olex2_submission_special_instructions 'No special instructions were received'

loop_
_space_group_symop_operation_xyz
'x, y, z'
'-x, y+1/2, -z+1/2'
'-x, -y, -z'
'x, -y-1/2, z-1/2'

loop_
_atom_site_label
_atom_site_type_symbol
_atom_site_fract_x
_atom_site_fract_y
_atom_site_fract_z
_atom_site_U_iso_or_equiv
_atom_site_adp_type
_atom_site_occupancy
_atom_site_site_symmetry_order
_atom_site_calc_flag
_atom_site_refinement_flags_posn
_atom_site_refinement_flags_adp
_atom_site_refinement_flags_occupancy
_atom_site_disorder_assembly
_atom_site_disorder_group
Cl1 Cl 0.850720 -0.127940 0.429390 0.108(3) Uani 0.5 1 d . . P . .
Cl2 Cl 0.355220 -0.028650 0.054020 0.0402(10) Uani 0.5 1 d . . P . .
Cl3 Cl 0.351240 0.370670 0.429230 0.102(2) Uani 0.5 1 d . . P . .
Cl4 Cl 0.854520 0.471290 0.053410 0.1456(17) Uani 1 1 d . . . . .
Cl5 Cl 1.012590 0.390100 0.023530 0.105(2) Uani 0.5 1 d . . P . .
Cl6 Cl 0.359400 -0.023710 0.109080 0.0770(18) Uani 0.5 1 d . . P . .
Cl7 Cl 0.488140 0.389670 0.476520 0.101(2) Uani 0.5 1 d . . P . .
O1 O 0.377460 0.277110 0.291050 0.0512(18) Uani 1 1 d . . . . .
O2 O 0.874540 0.278230 0.292770 0.0504(18) Uani 1 1 d . . . . .
O3 O 0.880580 0.136320 0.405410 0.0483(18) Uani 1 1 d . . . . .
O4 O 0.800590 0.063790 0.452650 0.066(2) Uani 1 1 d . U . . .
O5 O 0.644860 0.100880 0.479990 0.117(3) Uani 1 1 d . U . . .
O6 O 0.478090 0.079200 0.446360 0.143(3) Uani 1 1 d . U . . .
O7 O 0.369390 0.142640 0.404470 0.090(3) Uani 1 1 d . U . . .
N1 N 0.376950 0.163430 0.278650 0.041(2) Uani 1 1 d . . . . .
H1 H 0.378275 0.118473 0.282784 0.049 Uiso 1 1 calc R . . . .
N2 N 0.375020 0.184880 0.253000 0.040(2) Uani 1 1 d . . . . .
N3 N 0.380050 0.257200 0.074330 0.049(2) Uani 1 1 d . . . . .
N4 N 0.853700 0.252740 0.074100 0.047(2) Uani 1 1 d . . . . .
N5 N 0.875070 0.188010 0.253820 0.041(2) Uani 1 1 d . . . . .
N6 N 0.875520 0.165790 0.279140 0.0376(19) Uani 1 1 d . . . . .
H6 H 0.876584 0.120631 0.282961 0.045 Uiso 1 1 calc R . . . .
C1 C 0.376750 0.213480 0.297300 0.042(2) Uani 1 1 d . . . . .
C2 C 0.375220 0.137450 0.235100 0.043(3) Uani 1 1 d . . . . .
H2 H 0.376557 0.089212 0.239989 0.052 Uiso 1 1 calc R . . . .
C3 C 0.373440 0.156230 0.207530 0.040(2) Uani 1 1 d . . . . .
C4 C 0.374410 0.227890 0.199690 0.036(2) Uani 1 1 d . . . . .
H4 H 0.376409 0.264135 0.212527 0.044 Uiso 1 1 calc R . . . .
C5 C 0.372460 0.244500 0.173650 0.043(2) Uani 1 1 d . . . . .
H5 H 0.374316 0.292755 0.168802 0.052 Uiso 1 1 calc R . . . .
C6 C 0.367860 0.193920 0.153740 0.040(2) Uani 1 1 d . . . . .
C7 C 0.369210 0.214360 0.126400 0.038(2) Uani 1 1 d . . . . .
C8 C 0.380580 0.167080 0.106160 0.041(2) Uani 1 1 d . . . . .
H8 H 0.384706 0.118253 0.110020 0.050 Uiso 1 1 calc R . . . .
C9 C 0.386190 0.189380 0.080030 0.048(3) Uani 1 1 d . . . . .
H9 H 0.394402 0.155850 0.066391 0.057 Uiso 1 1 calc R . . . .
C10 C 0.362880 0.304300 0.093530 0.051(3) Uani 1 1 d . . . . .
H10 H 0.354721 0.352569 0.089179 0.061 Uiso 1 1 calc R . . . .
C11 C 0.357210 0.284270 0.118390 0.052(3) Uani 1 1 d . . . . .
H11 H 0.344423 0.318940 0.131353 0.062 Uiso 1 1 calc R . . . .
C12 C 0.404780 0.280600 0.047290 0.065(3) Uani 1 1 d . . . . .
H12A H 0.378650 0.246607 0.034295 0.078 Uiso 1 1 calc R . . . .
H12B H 0.375032 0.327147 0.043729 0.078 Uiso 1 1 calc R . . . .
C13 C 0.512820 0.285260 0.044960 0.049(3) Uani 1 1 d . . . . .
C14 C 0.561050 0.240760 0.029070 0.057(3) Uani 1 1 d . . . . .
H14 H 0.524915 0.210641 0.017722 0.069 Uiso 1 1 calc R . . . .
C15 C 0.663040 0.237870 0.028890 0.052(3) Uani 1 1 d . . . . .
H15 H 0.695783 0.204758 0.018102 0.062 Uiso 1 1 calc R . . . .
C16 C 0.715610 0.283630 0.044550 0.047(3) Uani 1 1 d . . . . .
C17 C 0.824780 0.275310 0.046850 0.055(3) Uani 1 1 d . . . . .
H17A H 0.847257 0.239764 0.034035 0.067 Uiso 1 1 calc R . . . .
H17B H 0.856841 0.320587 0.042649 0.067 Uiso 1 1 calc R . . . .
C18 C 0.880820 0.299660 0.092070 0.052(3) Uani 1 1 d . . . . .
H18 H 0.892811 0.346887 0.086892 0.062 Uiso 1 1 calc R . . . .
C19 C 0.891620 0.281550 0.117460 0.049(3) Uani 1 1 d . . . . .
H19 H 0.911256 0.316262 0.129837 0.059 Uiso 1 1 calc R . . . .
C20 C 0.874300 0.211660 0.126160 0.038(2) Uani 1 1 d . . . . .
C21 C 0.852030 0.163260 0.106760 0.045(3) Uani 1 1 d . . . . .
H21 H 0.843848 0.115187 0.111368 0.054 Uiso 1 1 calc R . . . .
C22 C 0.841320 0.183400 0.080610 0.048(3) Uani 1 1 d . . . . .
H22 H 0.825682 0.149587 0.067503 0.058 Uiso 1 1 calc R . . . .
C23 C 0.876640 0.193790 0.154170 0.039(2) Uani 1 1 d . . . . .
C24 C 0.874160 0.245340 0.174040 0.043(2) Uani 1 1 d . . . . .
H24 H 0.872135 0.293419 0.168952 0.052 Uiso 1 1 calc R . . . .
C25 C 0.874500 0.230410 0.199310 0.044(3) Uani 1 1 d . . . . .
H25 H 0.873732 0.267652 0.211748 0.052 Uiso 1 1 calc R . . . .
C26 C 0.875990 0.159820 0.208250 0.038(2) Uani 1 1 d . . . . .
C27 C 0.874430 0.140900 0.236150 0.045(3) Uani 1 1 d . . . . .
H27 H 0.872919 0.092693 0.241073 0.054 Uiso 1 1 calc R . . . .
C28 C 0.874290 0.214910 0.298330 0.042(3) Uani 1 1 d . . . . .
C29 C 0.877090 0.190980 0.326310 0.036(2) Uani 1 1 d . . . . .
C30 C 0.876540 0.241650 0.346240 0.042(2) Uani 1 1 d . . . . .
H30 H 0.875637 0.290144 0.341709 0.050 Uiso 1 1 calc R . . . .
C31 C 0.877280 0.222590 0.372120 0.044(3) Uani 1 1 d . . . . .
H31 H 0.875499 0.257784 0.385352 0.053 Uiso 1 1 calc R . . . .
C32 C 0.880690 0.150610 0.379290 0.043(3) Uani 1 1 d . . . . .
C33 C 0.891940 0.063050 0.412810 0.050(3) Uani 1 1 d . . . . .
H33A H 0.952876 0.043960 0.405269 0.060 Uiso 1 1 calc R . . . .
H33B H 0.836357 0.035190 0.405888 0.060 Uiso 1 1 calc R . . . .
C34 C 0.895630 0.057800 0.442010 0.054(3) Uani 1 1 d . . . . .
H34A H 0.924467 0.012028 0.447174 0.064 Uiso 1 1 calc R . . . .
H34B H 0.937725 0.095668 0.449171 0.064 Uiso 1 1 calc R . . . .
C35 C 0.797410 0.050470 0.479980 0.066(3) Uani 1 1 d D U . . .
H35A H 0.837888 0.085700 0.489363 0.079 Uiso 1 1 calc R . . . .
H35B H 0.825000 0.003296 0.483644 0.079 Uiso 1 1 calc R . . . .
C36 C 0.695830 0.053770 0.489750 0.095(3) Uani 1 1 d D U . . .
H36A H 0.663883 0.007937 0.486275 0.114 Uiso 1 1 calc R . . . .
H36B H 0.697962 0.060510 0.509015 0.114 Uiso 1 1 calc R . . . .
C37 C 0.544930 0.104590 0.487010 0.112(4) Uani 1 1 d D U . . .
H37A H 0.525722 0.154747 0.485977 0.135 Uiso 1 1 calc R . . . .
H37B H 0.540852 0.090898 0.505720 0.135 Uiso 1 1 calc R . . . .
C38 C 0.472110 0.065580 0.473330 0.135(4) Uani 1 1 d D U . . .
H38A H 0.481516 0.014664 0.476602 0.162 Uiso 1 1 calc R . . . .
H38B H 0.406655 0.078963 0.479774 0.162 Uiso 1 1 calc R . . . .
C39 C 0.379320 0.049800 0.440760 0.143(4) Uani 1 1 d D U . . .
H39A H 0.374977 -0.000801 0.445231 0.172 Uiso 1 1 calc R . . . .
H39B H 0.327272 0.076125 0.449906 0.172 Uiso 1 1 calc R . . . .
C40 C 0.376980 0.061700 0.412350 0.121(4) Uani 1 1 d D U . . .
H40A H 0.320411 0.036256 0.404733 0.146 Uiso 1 1 calc R . . . .
H40B H 0.436924 0.041666 0.404580 0.146 Uiso 1 1 calc R . . . .
C41 C 0.374240 0.153240 0.378070 0.056(3) Uani 1 1 d . . . . .
C42 C 0.374490 0.225380 0.370160 0.053(3) Uani 1 1 d . . . . .
H42 H 0.372174 0.261483 0.383040 0.064 Uiso 1 1 calc R . . . .
C43 C 0.378000 0.242440 0.344490 0.043(3) Uani 1 1 d . . . . .
H43 H 0.381381 0.290621 0.339603 0.052 Uiso 1 1 calc R . . . .
C44 C 0.376770 0.190410 0.324700 0.039(2) Uani 1 1 d . . . . .
C45 C 0.375700 0.121000 0.332610 0.047(3) Uani 1 1 d . . . . .
H45 H 0.375983 0.084490 0.319872 0.056 Uiso 1 1 calc R . . . .
C46 C 0.374200 0.104230 0.359320 0.053(3) Uani 1 1 d . . . . .
H46 H 0.373110 0.056069 0.364314 0.063 Uiso 1 1 calc R . . . .
C47 C 0.880530 0.099950 0.359710 0.045(3) Uani 1 1 d . . . . .
H47 H 0.881933 0.051503 0.364302 0.054 Uiso 1 1 calc R . . . .
C48 C 0.878320 0.119570 0.333240 0.044(3) Uani 1 1 d . . . . .
H48 H 0.877653 0.084486 0.319955 0.053 Uiso 1 1 calc R . . . .
C49 C 0.877070 0.107350 0.188960 0.043(2) Uani 1 1 d . . . . .
H49 H 0.877703 0.059471 0.194326 0.051 Uiso 1 1 calc R . . . .
C50 C 0.877250 0.122320 0.162630 0.042(2) Uani 1 1 d . . . . .
H50 H 0.877778 0.085275 0.150109 0.050 Uiso 1 1 calc R . . . .
C51 C 0.664990 0.331710 0.059940 0.054(3) Uani 1 1 d . . . . .
H51 H 0.700254 0.363852 0.070693 0.065 Uiso 1 1 calc R . . . .
C52 C 0.566270 0.333250 0.059780 0.058(3) Uani 1 1 d . . . . .
H52 H 0.533067 0.367568 0.069926 0.070 Uiso 1 1 calc R . . . .
C53 C 0.369090 0.122410 0.161910 0.045(3) Uani 1 1 d . . . . .
H53 H 0.369330 0.086105 0.149090 0.054 Uiso 1 1 calc R . . . .
C54 C 0.369940 0.105000 0.188170 0.045(3) Uani 1 1 d . . . . .
H54 H 0.368086 0.056817 0.193117 0.054 Uiso 1 1 calc R . . . .
O8 O 1.121400 0.278200 0.208880 0.0535(19) Uani 1 1 d . . . . .
O9 O 0.625780 0.278630 0.206970 0.0489(18) Uani 1 1 d . . . . .
O10 O 0.619170 0.136700 0.094670 0.0483(18) Uani 1 1 d . . . . .
O11 O 0.698810 0.063820 0.047180 0.063(2) Uani 1 1 d . U . . .
O12 O 1.130840 0.142270 0.095650 0.077(2) Uani 1 1 d . . . . .
O13 O 1.022740 0.079600 0.053710 0.136(4) Uani 1 1 d . U . . .
O14 O 0.851890 0.104790 0.019510 0.115(3) Uani 1 1 d . U . . .
O26 O 1.081980 0.234270 0.051120 0.175(5) Uani 1 1 d . . . . .
H26A H 1.088760 0.204830 0.064090 0.263 Uiso 1 1 d G . . . .
H26B H 1.088750 0.275540 0.058280 0.263 Uiso 1 1 d G . . . .
N7 N 1.122990 0.163590 0.221460 0.0390(19) Uani 1 1 d . . . . .
H7 H 1.123177 0.118646 0.217294 0.047 Uiso 1 1 calc R . . . .
N8 N 1.123530 0.184790 0.247270 0.041(2) Uani 1 1 d . . . . .
N9 N 1.118530 0.257030 0.425790 0.050(2) Uani 1 1 d . . . . .
N10 N 0.646960 0.252300 0.426340 0.048(2) Uani 1 1 d . . . . .
N11 N 0.624470 0.188530 0.246500 0.040(2) Uani 1 1 d . . . . .
N12 N 0.625330 0.165900 0.220380 0.041(2) Uani 1 1 d . . . . .
H12 H 0.626404 0.120731 0.216580 0.050 Uiso 1 1 calc R . . . .
C55 C 1.122150 0.214640 0.202380 0.043(3) Uani 1 1 d . . . . .
C56 C 1.126170 0.136530 0.265030 0.040(2) Uani 1 1 d . . . . .
H56 H 1.127462 0.088339 0.260080 0.048 Uiso 1 1 calc R . . . .
C57 C 1.127170 0.155810 0.292600 0.039(2) Uani 1 1 d . . . . .
C58 C 1.125970 0.226740 0.299960 0.045(3) Uani 1 1 d . . . . .
H58 H 1.124481 0.262434 0.286906 0.053 Uiso 1 1 calc R . . . .
C59 C 1.126950 0.244790 0.326170 0.043(2) Uani 1 1 d . . . . .
H59 H 1.125220 0.293050 0.331015 0.051 Uiso 1 1 calc R . . . .
C60 C 1.130430 0.193510 0.345640 0.037(2) Uani 1 1 d . . . . .
C61 C 1.131370 0.214390 0.373590 0.043(2) Uani 1 1 d . . . . .
C62 C 1.120210 0.165830 0.394440 0.045(3) Uani 1 1 d . . . . .
H62 H 1.117501 0.116894 0.390686 0.055 Uiso 1 1 calc R . . . .
C63 C 1.113320 0.187930 0.419670 0.052(3) Uani 1 1 d . . . . .
H63 H 1.104695 0.154302 0.433256 0.062 Uiso 1 1 calc R . . . .
C64 C 1.136350 0.303200 0.406650 0.057(3) Uani 1 1 d . . . . .
H64 H 1.145442 0.351250 0.411202 0.069 Uiso 1 1 calc R . . . .
C65 C 1.141960 0.284880 0.381420 0.054(3) Uani 1 1 d . . . . .
H65 H 1.153295 0.320065 0.368549 0.064 Uiso 1 1 calc R . . . .
C66 C 1.095790 0.281390 0.452760 0.063(3) Uani 1 1 d . . . . .
H66A H 1.124885 0.328394 0.455833 0.076 Uiso 1 1 calc R . . . .
H66B H 1.123689 0.248277 0.465808 0.076 Uiso 1 1 calc R . . . .
C67 C 0.987050 0.285080 0.455730 0.051(3) Uani 1 1 d . . . . .
C68 C 0.936990 0.239250 0.471100 0.056(3) Uani 1 1 d . . . . .
H68 H 0.972156 0.207453 0.482019 0.067 Uiso 1 1 calc R . . . .
C69 C 0.834190 0.237880 0.471190 0.049(3) Uani 1 1 d . . . . .
H69 H 0.800557 0.206273 0.482395 0.058 Uiso 1 1 calc R . . . .
C70 C 0.782830 0.282460 0.455000 0.049(3) Uani 1 1 d . . . . .
C71 C 0.672020 0.275170 0.453220 0.056(3) Uani 1 1 d . . . . .
H71A H 0.648914 0.240050 0.466116 0.067 Uiso 1 1 calc R . . . .
H71B H 0.640442 0.320836 0.457092 0.067 Uiso 1 1 calc R . . . .
C72 C 0.660140 0.183320 0.419290 0.046(3) Uani 1 1 d . . . . .
H72 H 0.678446 0.149701 0.432220 0.055 Uiso 1 1 calc R . . . .
C73 C 0.647390 0.162880 0.394260 0.045(3) Uani 1 1 d . . . . .
H73 H 0.652819 0.114420 0.389924 0.054 Uiso 1 1 calc R . . . .
C74 C 0.626060 0.212150 0.374280 0.043(2) Uani 1 1 d . . . . .
C75 C 0.608250 0.280500 0.382150 0.048(3) Uani 1 1 d . . . . .
H75 H 0.587472 0.314904 0.369786 0.057 Uiso 1 1 calc R . . . .
C76 C 0.621050 0.298050 0.408180 0.049(3) Uani 1 1 d . . . . .
H76 H 0.610663 0.345536 0.413282 0.059 Uiso 1 1 calc R . . . .
C77 C 0.623580 0.194380 0.345740 0.039(2) Uani 1 1 d . . . . .
C78 C 0.625710 0.245740 0.326480 0.041(2) Uani 1 1 d . . . . .
H78 H 0.626806 0.293755 0.331670 0.049 Uiso 1 1 calc R . . . .
C79 C 0.626290 0.230330 0.300670 0.040(2) Uani 1 1 d . . . . .
H79 H 0.627960 0.267347 0.288147 0.048 Uiso 1 1 calc R . . . .
C80 C 0.624450 0.160050 0.292080 0.041(2) Uani 1 1 d . . . . .
C81 C 0.625330 0.140220 0.264130 0.041(2) Uani 1 1 d . . . . .
H81 H 0.626525 0.092028 0.259180 0.049 Uiso 1 1 calc R . . . .
C82 C 0.624490 0.214200 0.201290 0.042(2) Uani 1 1 d . . . . .
C83 C 0.624630 0.189090 0.173880 0.036(2) Uani 1 1 d . . . . .
C84 C 0.623420 0.240190 0.153820 0.040(2) Uani 1 1 d . . . . .
H84 H 0.623712 0.288623 0.158445 0.049 Uiso 1 1 calc R . . . .
C85 C 0.621830 0.221710 0.127760 0.045(3) Uani 1 1 d . . . . .
H85 H 0.621806 0.256622 0.114412 0.054 Uiso 1 1 calc R . . . .
C86 C 0.620240 0.149830 0.121370 0.043(3) Uani 1 1 d . . . . .
C87 C 0.609440 0.062520 0.087310 0.050(3) Uani 1 1 d . . . . .
H87A H 0.549712 0.042524 0.095211 0.060 Uiso 1 1 calc R . . . .
H87B H 0.666367 0.035624 0.093966 0.060 Uiso 1 1 calc R . . . .
C88 C 0.603650 0.056730 0.057890 0.051(3) Uani 1 1 d . . . . .
H88A H 0.575737 0.010531 0.052895 0.061 Uiso 1 1 calc R . . . .
H88B H 0.560474 0.094053 0.050795 0.061 Uiso 1 1 calc R . . . .
C89 C 0.700940 0.050650 0.020130 0.062(3) Uani 1 1 d D U . . .
H89A H 0.663453 0.087306 0.010615 0.074 Uiso 1 1 calc R . . . .
H89B H 0.670880 0.004365 0.016288 0.074 Uiso 1 1 calc R . . . .
C90 C 0.620360 0.100200 0.140570 0.044(3) Uani 1 1 d . . . . .
H90 H 0.619466 0.051704 0.136042 0.053 Uiso 1 1 calc R . . . .
C91 C 0.621790 0.120210 0.166870 0.046(3) Uani 1 1 d . . . . .
H91 H 0.620760 0.085055 0.180124 0.055 Uiso 1 1 calc R . . . .
C92 C 0.622870 0.106190 0.311180 0.045(3) Uani 1 1 d . . . . .
H92 H 0.622094 0.058236 0.305909 0.054 Uiso 1 1 calc R . . . .
C93 C 0.622460 0.123070 0.337160 0.042(2) Uani 1 1 d . . . . .
H93 H 0.621403 0.086436 0.349845 0.050 Uiso 1 1 calc R . . . .
C94 C 0.831060 0.330010 0.440420 0.059(3) Uani 1 1 d . . . . .
H94 H 0.794943 0.362515 0.430030 0.071 Uiso 1 1 calc R . . . .
C95 C 0.932780 0.332670 0.440210 0.059(3) Uani 1 1 d . . . . .
H95 H 0.965372 0.366399 0.429656 0.071 Uiso 1 1 calc R . . . .
C96 C 1.131920 0.122380 0.338100 0.044(2) Uani 1 1 d . . . . .
H96 H 1.133797 0.086232 0.350976 0.052 Uiso 1 1 calc R . . . .
C97 C 1.130610 0.105660 0.311540 0.044(2) Uani 1 1 d . . . . .
H97 H 1.132174 0.057553 0.306484 0.052 Uiso 1 1 calc R . . . .
C98 C 1.122090 0.191440 0.174900 0.039(2) Uani 1 1 d . . . . .
C99 C 1.122050 0.243490 0.155430 0.044(3) Uani 1 1 d . . . . .
H99 H 1.120780 0.291823 0.160184 0.053 Uiso 1 1 calc R . . . .
C100 C 1.123870 0.224200 0.129210 0.061(3) Uani 1 1 d . . . . .
H100 H 1.123712 0.259654 0.116062 0.073 Uiso 1 1 calc R . . . .
C101 C 1.125930 0.153570 0.121820 0.053(3) Uani 1 1 d . . . . .
C102 C 1.117490 0.061490 0.087750 0.171(9) Uani 1 1 d D . . . .
H10A H 1.170396 0.033023 0.095769 0.205 Uiso 1 1 calc R . . . .
H10B H 1.054268 0.043816 0.094366 0.205 Uiso 1 1 calc R . . . .
C103 C 1.120360 0.054720 0.058700 0.208(10) Uani 1 1 d D . . . .
H10C H 1.170559 0.085329 0.050721 0.250 Uiso 1 1 calc R . . . .
H10D H 1.129789 0.005442 0.052941 0.250 Uiso 1 1 calc R . . . .
C104 C 1.026010 0.064100 0.026180 0.124(4) Uani 1 1 d D U . . .
H10E H 1.092118 0.073961 0.019354 0.149 Uiso 1 1 calc R . . . .
H10F H 1.011431 0.013676 0.023227 0.149 Uiso 1 1 calc R . . . .
C105 C 0.955980 0.106410 0.012790 0.107(4) Uani 1 1 d D U . . .
H10G H 0.960552 0.094534 -0.006082 0.128 Uiso 1 1 calc R . . . .
H10H H 0.977741 0.155861 0.014624 0.128 Uiso 1 1 calc R . . . .
C106 C 0.806540 0.051100 0.011240 0.095(3) Uani 1 1 d D U . . .
H10I H 0.839654 0.008170 0.017786 0.114 Uiso 1 1 calc R . . . .
H10J H 0.808431 0.050244 -0.008180 0.114 Uiso 1 1 calc R . . . .
C107 C 1.125500 0.102110 0.140930 0.055(3) Uani 1 1 d . . . . .
H107 H 1.126874 0.053833 0.136100 0.066 Uiso 1 1 calc R . . . .
C108 C 1.123070 0.120950 0.167060 0.050(3) Uani 1 1 d . . . . .
H108 H 1.122036 0.085117 0.180059 0.060 Uiso 1 1 calc R . . . .
O15 O 0.859180 0.476580 0.108530 0.0566(19) Uani 1 1 d . . . . .
H15A H 0.814110 0.460340 0.118840 0.085 Uiso 1 1 d G . . . .
H15B H 0.911850 0.485130 0.117630 0.085 Uiso 1 1 d G . . . .
O16 O 0.498780 0.330460 0.249000 0.0576(19) Uani 1 1 d . . . . .
H16A H 0.456690 0.302120 0.256130 0.086 Uiso 1 1 d G . . . .
H16B H 0.538960 0.302840 0.240780 0.086 Uiso 1 1 d G . . . .
O17 O 0.749810 0.330790 0.249900 0.0631(15) Uani 1 1 d . . . . .
H17C H 0.700930 0.306050 0.243980 0.095 Uiso 1 1 d G . . . .
H17D H 0.783910 0.301270 0.259260 0.095 Uiso 1 1 d G . . . .
O18 O 0.249990 0.330410 0.249770 0.0631(15) Uani 1 1 d . . . . .
H18A H 0.195780 0.307470 0.247180 0.095 Uiso 1 1 d G . . . .
H18B H 0.290020 0.299190 0.256190 0.095 Uiso 1 1 d G . . . .
O19 O 1.001050 0.330910 0.251100 0.0598(19) Uani 1 1 d . . . . .
H19A H 1.026870 0.315260 0.236660 0.090 Uiso 1 1 d G . . . .
H19B H 0.975620 0.293850 0.258380 0.090 Uiso 1 1 d G . . . .
O20 O 0.367490 0.104940 0.021870 0.0576(17) Uani 1 1 d . . . . .
H20A H 0.321290 0.133010 0.016510 0.086 Uiso 1 1 d G . . . .
H20B H 0.408290 0.103460 0.008880 0.086 Uiso 1 1 d G . . . .
O21 O 0.380580 0.008810 0.281570 0.112(4) Uani 1 1 d . . . . .
H21A H 0.401530 -0.006360 0.296710 0.168 Uiso 1 1 d G . . . .
H21B H 0.425020 0.001600 0.269750 0.168 Uiso 1 1 d G . . . .
O22 O 0.624530 0.014040 0.219580 0.109(3) Uani 1 1 d . . . . .
H22A H 0.609480 -0.009200 0.233690 0.164 Uiso 1 1 d G . . . .
H22B H 0.643980 -0.015210 0.207560 0.164 Uiso 1 1 d G . . . .
O23 O 0.207200 0.189370 0.010690 0.111(3) Uani 1 1 d . . . . .
H23A H 0.213710 0.201960 -0.005630 0.166 Uiso 1 1 d G . . . .
H23B H 0.245420 0.217680 0.019380 0.166 Uiso 1 1 d G . . . .
O24 O 0.873300 0.012460 0.280490 0.102(3) Uani 1 1 d . . . . .
H24A H 0.890720 0.005850 0.296760 0.153 Uiso 1 1 d G . . . .
H24B H 0.919980 -0.001290 0.270200 0.153 Uiso 1 1 d G . . . .
O25 O 0.885030 0.508730 0.281600 0.109(3) Uani 1 1 d . . . . .
H25A H 0.828360 0.488080 0.282000 0.163 Uiso 1 1 d G . . . .
H25B H 0.909420 0.505010 0.265940 0.163 Uiso 1 1 d G . . . .

loop_
_atom_site_aniso_label
_atom_site_aniso_U_11
_atom_site_aniso_U_22
_atom_site_aniso_U_33
_atom_site_aniso_U_23
_atom_site_aniso_U_13
_atom_site_aniso_U_12
Cl1 0.111(6) 0.066(5) 0.148(7) 0.013(5) -0.052(5) -0.019(4)
Cl2 0.031(2) 0.030(2) 0.060(3) 0.010(2) 0.0017(19) -0.004(2)
Cl3 0.099(5) 0.064(4) 0.143(6) 0.013(4) -0.054(5) -0.013(4)
Cl4 0.138(4) 0.110(3) 0.189(5) 0.010(4) 0.006(3) -0.001(3)
Cl5 0.108(6) 0.108(6) 0.099(5) -0.013(5) 0.005(4) -0.015(5)
Cl6 0.126(5) 0.032(3) 0.073(4) 0.005(3) 0.018(4) 0.012(3)
Cl7 0.099(5) 0.106(6) 0.099(5) 0.013(5) 0.009(4) 0.011(5)
O1 0.078(5) 0.040(4) 0.036(3) 0.004(3) 0.003(3) 0.003(4)
O2 0.076(5) 0.037(4) 0.038(4) 0.002(3) -0.001(3) -0.002(4)
O3 0.062(5) 0.051(4) 0.031(3) 0.007(3) 0.000(3) 0.001(4)
O4 0.055(4) 0.103(6) 0.039(3) 0.024(4) -0.007(3) 0.002(4)
O5 0.090(5) 0.197(7) 0.065(5) 0.026(5) 0.002(4) 0.061(5)
O6 0.121(6) 0.164(8) 0.143(7) 0.030(7) -0.042(6) -0.005(6)
O7 0.112(6) 0.124(7) 0.035(4) 0.021(4) -0.009(4) -0.037(6)
N1 0.056(5) 0.041(5) 0.027(4) 0.000(4) -0.001(4) -0.002(4)
N2 0.044(5) 0.045(5) 0.031(4) 0.001(4) -0.003(4) 0.002(4)
N3 0.050(5) 0.062(6) 0.035(4) 0.007(4) -0.010(4) 0.004(5)
N4 0.058(6) 0.048(5) 0.035(4) 0.002(4) 0.004(4) -0.004(5)
N5 0.050(5) 0.044(5) 0.029(4) 0.000(4) -0.004(4) 0.000(4)
N6 0.043(5) 0.037(5) 0.033(4) 0.000(4) -0.004(4) 0.005(4)
C1 0.040(6) 0.049(7) 0.037(5) 0.006(5) -0.003(5) 0.003(5)
C2 0.041(6) 0.050(7) 0.039(5) 0.002(5) -0.001(5) 0.002(5)
C3 0.033(6) 0.050(6) 0.038(5) -0.003(5) 0.004(4) 0.004(5)
C4 0.041(6) 0.036(6) 0.033(5) 0.000(4) -0.006(4) 0.003(5)
C5 0.049(6) 0.032(6) 0.048(6) 0.003(5) 0.001(5) -0.008(5)
C6 0.039(6) 0.045(6) 0.037(5) -0.004(5) -0.002(4) -0.001(5)
C7 0.039(6) 0.042(6) 0.034(5) 0.001(5) 0.003(4) -0.004(5)
C8 0.045(6) 0.042(6) 0.037(5) -0.007(5) -0.009(5) -0.003(5)
C9 0.050(7) 0.052(7) 0.041(5) 0.001(5) -0.007(5) -0.008(5)
C10 0.066(7) 0.043(6) 0.043(6) 0.000(5) -0.002(5) 0.001(6)
C11 0.065(7) 0.048(7) 0.042(6) 0.005(5) 0.005(5) 0.004(6)
C12 0.081(9) 0.085(9) 0.031(5) 0.007(6) -0.006(5) 0.001(7)
C13 0.063(7) 0.064(7) 0.020(5) -0.005(5) 0.000(5) -0.004(6)
C14 0.085(8) 0.062(7) 0.025(5) 0.003(5) -0.007(5) -0.020(7)
C15 0.070(8) 0.047(7) 0.038(5) 0.000(5) 0.001(5) 0.002(6)
C16 0.062(7) 0.041(6) 0.038(5) 0.002(5) 0.003(5) -0.005(6)
C17 0.081(8) 0.055(7) 0.031(5) 0.006(5) 0.008(5) -0.005(6)
C18 0.063(7) 0.046(7) 0.046(6) -0.002(5) 0.000(5) -0.010(6)
C19 0.064(7) 0.045(7) 0.037(5) -0.004(5) -0.001(5) -0.009(6)
C20 0.041(6) 0.035(6) 0.037(5) -0.007(5) 0.000(4) -0.003(5)
C21 0.054(7) 0.041(6) 0.039(5) 0.004(5) 0.005(5) 0.002(5)
C22 0.059(7) 0.048(7) 0.037(5) -0.013(5) 0.002(5) 0.001(6)
C23 0.040(6) 0.036(6) 0.040(5) -0.003(5) -0.004(5) 0.002(5)
C24 0.046(6) 0.046(6) 0.038(5) -0.006(5) -0.003(5) -0.002(5)
C25 0.046(6) 0.048(7) 0.037(5) -0.004(5) -0.001(5) -0.001(5)
C26 0.039(6) 0.041(6) 0.035(5) -0.002(5) -0.002(4) -0.002(5)
C27 0.043(6) 0.055(7) 0.036(5) -0.002(5) -0.002(5) 0.008(5)
C28 0.038(6) 0.058(7) 0.031(5) -0.007(5) 0.002(4) -0.003(5)
C29 0.033(6) 0.042(6) 0.033(5) 0.005(4) -0.003(4) 0.001(5)
C30 0.054(7) 0.036(6) 0.035(5) -0.004(5) 0.002(5) -0.003(5)
C31 0.059(7) 0.029(6) 0.044(6) -0.005(5) 0.004(5) -0.003(5)
C32 0.038(6) 0.057(7) 0.033(5) 0.003(5) 0.002(4) 0.001(5)
C33 0.047(6) 0.048(7) 0.054(6) 0.013(5) 0.000(5) 0.001(5)
C34 0.065(7) 0.057(7) 0.039(5) 0.014(5) -0.004(5) 0.007(6)
C35 0.061(5) 0.099(6) 0.037(4) 0.021(5) -0.009(4) 0.005(5)
C36 0.077(6) 0.150(8) 0.057(5) 0.043(6) 0.007(5) 0.028(6)
C37 0.088(7) 0.173(8) 0.076(6) 0.021(7) 0.009(6) 0.040(7)
C38 0.114(7) 0.164(8) 0.127(8) 0.036(8) 0.000(7) 0.016(7)
C39 0.148(8) 0.162(8) 0.120(7) 0.035(7) -0.019(7) -0.025(8)
C40 0.152(7) 0.141(8) 0.070(6) 0.034(6) -0.005(6) -0.055(7)
C41 0.037(6) 0.093(9) 0.039(6) 0.008(6) -0.012(5) -0.014(6)
C42 0.039(6) 0.084(9) 0.036(5) -0.009(6) 0.000(5) -0.010(6)
C43 0.044(6) 0.048(6) 0.038(5) -0.001(5) 0.001(5) -0.002(5)
C44 0.028(5) 0.059(7) 0.030(5) -0.006(5) -0.006(4) 0.002(5)
C45 0.055(7) 0.043(6) 0.041(5) 0.000(5) -0.012(5) -0.002(5)
C46 0.058(7) 0.056(7) 0.044(6) 0.019(5) -0.010(5) -0.003(6)
C47 0.054(7) 0.044(6) 0.038(5) 0.008(5) 0.003(5) -0.003(5)
C48 0.051(7) 0.047(6) 0.035(5) 0.000(5) 0.004(5) -0.003(5)
C49 0.059(7) 0.033(6) 0.037(5) -0.002(5) 0.000(5) 0.002(5)
C50 0.050(6) 0.033(6) 0.043(5) -0.004(5) -0.006(5) 0.000(5)
C51 0.071(8) 0.050(7) 0.041(6) -0.002(5) -0.005(5) -0.006(6)
C52 0.069(8) 0.058(7) 0.048(6) -0.001(6) -0.002(6) 0.012(7)
C53 0.053(7) 0.045(6) 0.037(5) -0.009(5) 0.000(5) 0.001(5)
C54 0.051(7) 0.040(6) 0.045(6) -0.003(5) 0.003(5) -0.001(5)
O8 0.089(6) 0.034(4) 0.037(4) 0.003(3) -0.006(4) 0.004(4)
O9 0.077(5) 0.031(4) 0.039(4) 0.000(3) -0.006(3) 0.001(4)
O10 0.055(4) 0.050(4) 0.040(4) -0.004(3) 0.004(3) -0.005(4)
O11 0.066(5) 0.084(5) 0.039(3) -0.023(4) -0.012(3) -0.006(4)
O12 0.077(5) 0.116(7) 0.037(4) -0.013(4) -0.001(4) 0.029(5)
O13 0.107(7) 0.136(8) 0.165(8) -0.028(7) -0.049(7) -0.017(6)
O14 0.119(6) 0.141(7) 0.085(5) -0.007(5) 0.023(5) -0.037(6)
O26 0.224(13) 0.200(13) 0.103(8) 0.037(8) 0.057(8) 0.048(10)
N7 0.046(5) 0.039(5) 0.032(4) -0.001(4) 0.001(4) 0.004(4)
N8 0.041(5) 0.047(5) 0.035(4) -0.006(4) 0.002(4) -0.003(4)
N9 0.060(6) 0.056(6) 0.035(4) 0.003(4) -0.003(4) -0.003(5)
N10 0.060(6) 0.051(6) 0.032(4) 0.000(4) 0.004(4) -0.002(5)
N11 0.033(5) 0.055(5) 0.032(4) -0.007(4) 0.000(4) -0.002(4)
N12 0.050(5) 0.042(5) 0.031(4) -0.001(4) 0.000(4) 0.003(4)
C55 0.035(6) 0.060(7) 0.034(5) 0.014(5) -0.002(4) 0.004(5)
C56 0.037(6) 0.045(6) 0.038(5) -0.005(5) 0.001(5) 0.000(5)
C57 0.030(5) 0.046(6) 0.042(5) 0.010(5) -0.004(4) 0.000(5)
C58 0.055(7) 0.037(6) 0.042(5) 0.010(5) 0.005(5) -0.002(5)
C59 0.049(6) 0.048(6) 0.032(5) 0.009(5) 0.003(4) -0.007(5)
C60 0.032(6) 0.047(6) 0.032(5) -0.001(4) 0.000(4) -0.001(5)
C61 0.035(6) 0.051(7) 0.042(5) 0.003(5) -0.003(5) 0.003(5)
C62 0.046(6) 0.057(7) 0.033(5) 0.006(5) -0.001(5) 0.001(5)
C63 0.054(7) 0.064(8) 0.038(6) 0.005(5) -0.006(5) 0.004(6)
C64 0.078(8) 0.058(7) 0.036(6) -0.003(5) 0.001(6) -0.002(6)
C65 0.075(8) 0.047(7) 0.039(6) 0.002(5) -0.004(5) -0.005(6)
C66 0.085(9) 0.077(8) 0.027(5) -0.009(6) -0.013(5) 0.001(7)
C67 0.067(8) 0.060(7) 0.028(5) -0.012(5) -0.003(5) 0.004(6)
C68 0.089(9) 0.051(7) 0.028(5) 0.002(5) 0.002(5) 0.009(6)
C69 0.068(7) 0.048(7) 0.030(5) -0.002(5) 0.013(5) 0.005(6)
C70 0.081(8) 0.043(6) 0.022(5) -0.005(5) 0.008(5) 0.000(6)
C71 0.078(8) 0.054(7) 0.037(5) -0.004(5) 0.006(5) -0.001(6)
C72 0.053(7) 0.049(7) 0.035(5) 0.001(5) -0.005(5) 0.006(5)
C73 0.056(7) 0.044(6) 0.035(5) 0.008(5) 0.002(5) 0.007(5)
C74 0.037(6) 0.048(6) 0.044(5) 0.000(5) 0.004(5) -0.005(5)
C75 0.048(6) 0.054(7) 0.041(6) -0.003(5) -0.011(5) 0.013(5)
C76 0.063(7) 0.038(6) 0.047(6) 0.003(5) 0.002(5) 0.009(5)
C77 0.037(6) 0.042(6) 0.038(5) 0.002(5) -0.005(4) -0.006(5)
C78 0.046(6) 0.037(6) 0.039(5) 0.001(5) -0.001(5) -0.002(5)
C79 0.039(6) 0.042(6) 0.039(5) 0.004(5) 0.001(4) -0.008(5)
C80 0.036(6) 0.051(6) 0.035(5) -0.003(5) -0.007(4) -0.010(5)
C81 0.043(6) 0.046(6) 0.033(5) 0.002(5) -0.006(4) -0.007(5)
C82 0.043(6) 0.054(7) 0.029(5) -0.002(5) -0.003(4) -0.007(5)
C83 0.028(5) 0.038(6) 0.044(5) -0.003(5) 0.000(4) 0.006(4)
C84 0.049(6) 0.039(6) 0.034(5) -0.003(5) 0.000(5) -0.002(5)
C85 0.056(7) 0.037(6) 0.041(5) -0.005(5) 0.007(5) 0.001(5)
C86 0.048(6) 0.055(7) 0.026(5) -0.006(5) 0.005(4) -0.003(5)
C87 0.058(7) 0.046(7) 0.047(6) -0.007(5) -0.002(5) -0.011(6)
C88 0.042(6) 0.061(7) 0.050(6) -0.009(5) -0.002(5) -0.007(5)
C89 0.083(6) 0.070(6) 0.033(4) -0.018(4) -0.007(4) -0.005(5)
C90 0.055(7) 0.041(6) 0.037(5) -0.002(5) -0.002(5) -0.003(5)
C91 0.063(7) 0.048(7) 0.027(5) 0.007(5) -0.001(5) -0.002(6)
C92 0.060(7) 0.036(6) 0.039(5) 0.006(5) 0.000(5) -0.007(5)
C93 0.047(6) 0.043(6) 0.035(5) 0.009(5) -0.001(4) -0.004(5)
C94 0.067(8) 0.057(8) 0.055(7) -0.005(6) -0.001(6) 0.007(6)
C95 0.084(9) 0.056(7) 0.037(5) -0.001(5) -0.001(6) 0.001(7)
C96 0.047(6) 0.041(6) 0.043(5) 0.008(5) 0.001(5) -0.009(5)
C97 0.059(7) 0.034(6) 0.037(5) -0.005(5) -0.001(5) -0.001(5)
C98 0.039(6) 0.040(6) 0.037(5) -0.005(5) -0.002(4) 0.001(5)
C99 0.047(6) 0.045(6) 0.040(5) 0.011(5) -0.008(5) 0.002(5)
C100 0.042(7) 0.103(10) 0.037(6) 0.018(6) -0.008(5) -0.006(7)
C101 0.062(7) 0.058(7) 0.039(6) -0.014(5) -0.007(5) 0.004(6)
C102 0.32(2) 0.137(14) 0.056(8) -0.011(9) 0.042(11) 0.148(16)
C103 0.141(17) 0.23(3) 0.25(3) -0.07(2) 0.061(17) 0.000(17)
C104 0.114(7) 0.121(8) 0.138(8) -0.032(7) -0.004(7) -0.021(7)
C105 0.100(7) 0.132(8) 0.088(7) -0.007(6) 0.014(6) -0.022(7)
C106 0.123(7) 0.102(7) 0.060(5) -0.036(5) 0.031(5) -0.024(6)
C107 0.074(8) 0.042(6) 0.048(6) -0.010(5) -0.002(6) 0.009(6)
C108 0.056(7) 0.048(7) 0.046(6) 0.000(5) -0.003(5) 0.008(6)
O15 0.099(5) 0.021(3) 0.050(4) 0.005(3) 0.028(4) 0.003(4)
O16 0.048(4) 0.046(4) 0.079(5) -0.005(4) 0.002(4) 0.001(4)
O17 0.055(3) 0.047(3) 0.087(4) 0.002(5) -0.006(3) 0.000(5)
O18 0.051(3) 0.051(3) 0.087(4) 0.007(5) -0.005(3) 0.000(5)
O19 0.062(5) 0.048(4) 0.069(5) -0.001(4) 0.002(4) -0.004(4)
O20 0.086(5) 0.035(3) 0.051(4) -0.010(3) 0.002(3) -0.002(3)
O21 0.233(11) 0.049(5) 0.054(5) 0.001(4) 0.010(6) 0.001(6)
O22 0.224(11) 0.049(5) 0.056(5) 0.005(4) 0.014(6) -0.011(6)
O23 0.104(7) 0.133(8) 0.094(6) 0.027(6) -0.031(5) -0.032(6)
O24 0.213(10) 0.049(5) 0.044(4) -0.002(4) 0.011(5) 0.017(6)
O25 0.218(10) 0.047(5) 0.061(5) -0.004(4) 0.010(6) -0.019(6)

loop_
_atom_type_symbol
_atom_type_description
_atom_type_scat_dispersion_real
_atom_type_scat_dispersion_imag
_atom_type_scat_source
C C 0.0148 0.0070 'International Tables Vol C Tables 4.2.6.8 and 6.1.1.4'
H H 0.0000 0.0000 'International Tables Vol C Tables 4.2.6.8 and 6.1.1.4'
Cl Cl 0.3294 0.5404 'International Tables Vol C Tables 4.2.6.8 and 6.1.1.4'
N N 0.0253 0.0136 'International Tables Vol C Tables 4.2.6.8 and 6.1.1.4'
O O 0.0412 0.0250 'International Tables Vol C Tables 4.2.6.8 and 6.1.1.4'

loop_
_geom_angle_atom_site_label_1
_geom_angle_atom_site_label_2
_geom_angle_atom_site_label_3
_geom_angle
_geom_angle_site_symmetry_1
_geom_angle_site_symmetry_3
_geom_angle_publ_flag
C32 O3 C33 116.5 . . ?
C35 O4 C34 113.3 . . ?
C36 O5 C37 118.5 . . ?
C38 O6 C39 93.4 . . ?
C41 O7 C40 112.8 . . ?
N2 N1 H1 121.2 . . ?
C1 N1 H1 121.2 . . ?
C1 N1 N2 117.6 . . ?
C2 N2 N1 118.0 . . ?
C9 N3 C10 119.9 . . ?
C9 N3 C12 118.6 . . ?
C10 N3 C12 121.0 . . ?
C18 N4 C17 121.0 . . ?
C18 N4 C22 120.9 . . ?
C22 N4 C17 117.8 . . ?
C27 N5 N6 117.0 . . ?
N5 N6 H6 120.9 . . ?
C28 N6 N5 118.2 . . ?
C28 N6 H6 120.9 . . ?
O1 C1 N1 120.3 . . ?
O1 C1 C44 122.2 . . ?
N1 C1 C44 117.5 . . ?
N2 C2 H2 119.5 . . ?
N2 C2 C3 121.1 . . ?
C3 C2 H2 119.5 . . ?
C4 C3 C2 120.6 . . ?
C54 C3 C2 121.1 . . ?
C54 C3 C4 118.3 . . ?
C3 C4 H4 120.1 . . ?
C5 C4 C3 119.7 . . ?
C5 C4 H4 120.1 . . ?
C4 C5 H5 118.4 . . ?
C4 C5 C6 123.2 . . ?
C6 C5 H5 118.4 . . ?
C5 C6 C7 120.9 . . ?
C5 C6 C53 116.4 . . ?
C53 C6 C7 122.6 . . ?
C8 C7 C6 123.2 . . ?
C8 C7 C11 114.5 . . ?
C11 C7 C6 122.3 . . ?
C7 C8 H8 119.3 . . ?
C7 C8 C9 121.5 . . ?
C9 C8 H8 119.3 . . ?
N3 C9 C8 120.0 . . ?
N3 C9 H9 120.0 . . ?
C8 C9 H9 120.0 . . ?
N3 C10 H10 119.5 . . ?
C11 C10 N3 121.0 . . ?
C11 C10 H10 119.5 . . ?
C7 C11 H11 118.5 . . ?
C10 C11 C7 122.9 . . ?
C10 C11 H11 118.5 . . ?
N3 C12 H12A 109.9 . . ?
N3 C12 H12B 109.9 . . ?
H12A C12 H12B 108.3 . . ?
C13 C12 N3 108.9 . . ?
C13 C12 H12A 109.9 . . ?
C13 C12 H12B 109.9 . . ?
C14 C13 C12 120.2 . . ?
C14 C13 C52 118.7 . . ?
C52 C13 C12 121.1 . . ?
C13 C14 H14 119.2 . . ?
C13 C14 C15 121.5 . . ?
C15 C14 H14 119.2 . . ?
C14 C15 H15 120.4 . . ?
C16 C15 C14 119.3 . . ?
C16 C15 H15 120.4 . . ?
C15 C16 C17 119.5 . . ?
C15 C16 C51 118.7 . . ?
C51 C16 C17 121.5 . . ?
N4 C17 C16 110.9 . . ?
N4 C17 H17A 109.5 . . ?
N4 C17 H17B 109.5 . . ?
C16 C17 H17A 109.5 . . ?
C16 C17 H17B 109.5 . . ?
H17A C17 H17B 108.1 . . ?
N4 C18 H18 119.4 . . ?
N4 C18 C19 121.3 . . ?
C19 C18 H18 119.4 . . ?
C18 C19 H19 119.3 . . ?
C18 C19 C20 121.4 . . ?
C20 C19 H19 119.3 . . ?
C19 C20 C23 121.2 . . ?
C21 C20 C19 115.8 . . ?
C21 C20 C23 123.0 . . ?
C20 C21 H21 119.3 . . ?
C20 C21 C22 121.5 . . ?
C22 C21 H21 119.3 . . ?
N4 C22 C21 118.9 . . ?
N4 C22 H22 120.5 . . ?
C21 C22 H22 120.5 . . ?
C24 C23 C20 122.5 . . ?
C24 C23 C50 116.4 . . ?
C50 C23 C20 121.0 . . ?
C23 C24 H24 118.2 . . ?
C25 C24 C23 123.5 . . ?
C25 C24 H24 118.2 . . ?
C24 C25 H25 119.4 . . ?
C24 C25 C26 121.2 . . ?
C26 C25 H25 119.4 . . ?
C25 C26 C27 122.9 . . ?
C49 C26 C25 116.7 . . ?
C49 C26 C27 120.4 . . ?
N5 C27 C26 121.0 . . ?
N5 C27 H27 119.5 . . ?
C26 C27 H27 119.5 . . ?
O2 C28 N6 120.4 . . ?
O2 C28 C29 120.9 . . ?
N6 C28 C29 118.6 . . ?
C30 C29 C28 118.8 . . ?
C30 C29 C48 118.9 . . ?
C48 C29 C28 122.3 . . ?
C29 C30 H30 119.4 . . ?
C31 C30 C29 121.2 . . ?
C31 C30 H30 119.4 . . ?
C30 C31 H31 119.9 . . ?
C30 C31 C32 120.3 . . ?
C32 C31 H31 119.9 . . ?
O3 C32 C31 116.5 . . ?
O3 C32 C47 124.5 . . ?
C47 C32 C31 119.0 . . ?
O3 C33 H33A 109.9 . . ?
O3 C33 H33B 109.9 . . ?
O3 C33 C34 109.0 . . ?
H33A C33 H33B 108.3 . . ?
C34 C33 H33A 109.9 . . ?
C34 C33 H33B 109.9 . . ?
O4 C34 C33 110.6 . . ?
O4 C34 H34A 109.5 . . ?
O4 C34 H34B 109.5 . . ?
C33 C34 H34A 109.5 . . ?
C33 C34 H34B 109.5 . . ?
H34A C34 H34B 108.1 . . ?
O4 C35 H35A 109.4 . . ?
O4 C35 H35B 109.4 . . ?
O4 C35 C36 111.0 . . ?
H35A C35 H35B 108.0 . . ?
C36 C35 H35A 109.4 . . ?
C36 C35 H35B 109.4 . . ?
O5 C36 C35 115.1 . . ?
O5 C36 H36A 108.5 . . ?
O5 C36 H36B 108.5 . . ?
C35 C36 H36A 108.5 . . ?
C35 C36 H36B 108.5 . . ?
H36A C36 H36B 107.5 . . ?
O5 C37 H37A 106.9 . . ?
O5 C37 H37B 106.9 . . ?
O5 C37 C38 121.7 . . ?
H37A C37 H37B 106.7 . . ?
C38 C37 H37A 106.9 . . ?
C38 C37 H37B 106.9 . . ?
O6 C38 C37 109.8 . . ?
O6 C38 H38A 109.7 . . ?
O6 C38 H38B 109.7 . . ?
C37 C38 H38A 109.7 . . ?
C37 C38 H38B 109.7 . . ?
H38A C38 H38B 108.2 . . ?
O6 C39 H39A 112.1 . . ?
O6 C39 H39B 112.1 . . ?
H39A C39 H39B 109.7 . . ?
C40 C39 O6 98.3 . . ?
C40 C39 H39A 112.1 . . ?
C40 C39 H39B 112.1 . . ?
O7 C40 H40A 108.9 . . ?
O7 C40 H40B 108.9 . . ?
C39 C40 O7 113.5 . . ?
C39 C40 H40A 108.9 . . ?
C39 C40 H40B 108.9 . . ?
H40A C40 H40B 107.7 . . ?
O7 C41 C42 114.9 . . ?
C46 C41 O7 127.2 . . ?
C46 C41 C42 117.9 . . ?
C41 C42 H42 119.9 . . ?
C43 C42 C41 120.3 . . ?
C43 C42 H42 119.9 . . ?
C42 C43 H43 119.2 . . ?
C42 C43 C44 121.6 . . ?
C44 C43 H43 119.2 . . ?
C43 C44 C1 118.1 . . ?
C45 C44 C1 124.4 . . ?
C45 C44 C43 117.5 . . ?
C44 C45 H45 119.9 . . ?
C44 C45 C46 120.2 . . ?
C46 C45 H45 119.9 . . ?
C41 C46 C45 122.5 . . ?
C41 C46 H46 118.7 . . ?
C45 C46 H46 118.7 . . ?
C32 C47 H47 119.7 . . ?
C32 C47 C48 120.6 . . ?
C48 C47 H47 119.7 . . ?
C29 C48 H48 120.0 . . ?
C47 C48 C29 120.0 . . ?
C47 C48 H48 120.0 . . ?
C26 C49 H49 118.7 . . ?
C50 C49 C26 122.6 . . ?
C50 C49 H49 118.7 . . ?
C23 C50 H50 120.2 . . ?
C49 C50 C23 119.6 . . ?
C49 C50 H50 120.2 . . ?
C16 C51 H51 119.6 . . ?
C52 C51 C16 120.8 . . ?
C52 C51 H51 119.6 . . ?
C13 C52 H52 119.6 . . ?
C51 C52 C13 120.8 . . ?
C51 C52 H52 119.6 . . ?
C6 C53 H53 119.5 . . ?
C54 C53 C6 120.9 . . ?
C54 C53 H53 119.5 . . ?
C3 C54 H54 119.3 . . ?
C53 C54 C3 121.5 . . ?
C53 C54 H54 119.3 . . ?
C86 O10 C87 115.2 . . ?
C89 O11 C88 112.7 . . ?
C101 O12 C102 113.2 . . ?
C104 O13 C103 94.0 . . ?
C106 O14 C105 114.5 . . ?
H26A O26 H26B 104.5 . . ?
N8 N7 H7 121.0 . . ?
C55 N7 H7 121.0 . . ?
C55 N7 N8 118.0 . . ?
C56 N8 N7 117.6 . . ?
C63 N9 C66 120.4 . . ?
C64 N9 C63 118.7 . . ?
C64 N9 C66 120.8 . . ?
C72 N10 C71 119.6 . . ?
C76 N10 C71 121.2 . . ?
C76 N10 C72 118.8 . . ?
C81 N11 N12 116.5 . . ?
N11 N12 H12 120.6 . . ?
C82 N12 N11 118.7 . . ?
C82 N12 H12 120.6 . . ?
O8 C55 N7 119.6 . . ?
O8 C55 C98 122.8 . . ?
N7 C55 C98 117.6 . . ?
N8 C56 H56 120.0 . . ?
N8 C56 C57 120.0 . . ?
C57 C56 H56 120.0 . . ?
C58 C57 C56 120.2 . . ?
C97 C57 C56 120.7 . . ?
C97 C57 C58 119.1 . . ?
C57 C58 H58 120.0 . . ?
C59 C58 C57 119.9 . . ?
C59 C58 H58 120.0 . . ?
C58 C59 H59 119.5 . . ?
C58 C59 C60 121.1 . . ?
C60 C59 H59 119.5 . . ?
C59 C60 C61 119.9 . . ?
C59 C60 C96 118.6 . . ?
C96 C60 C61 121.4 . . ?
C62 C61 C60 123.2 . . ?
C65 C61 C60 122.0 . . ?
C65 C61 C62 114.8 . . ?
C61 C62 H62 119.4 . . ?
C63 C62 C61 121.2 . . ?
C63 C62 H62 119.4 . . ?
N9 C63 C62 121.0 . . ?
N9 C63 H63 119.5 . . ?
C62 C63 H63 119.5 . . ?
N9 C64 H64 118.5 . . ?
C65 C64 N9 123.0 . . ?
C65 C64 H64 118.5 . . ?
C61 C65 H65 119.5 . . ?
C64 C65 C61 121.0 . . ?
C64 C65 H65 119.5 . . ?
N9 C66 H66A 109.9 . . ?
N9 C66 H66B 109.9 . . ?
N9 C66 C67 108.8 . . ?
H66A C66 H66B 108.3 . . ?
C67 C66 H66A 109.9 . . ?
C67 C66 H66B 109.9 . . ?
C68 C67 C66 122.2 . . ?
C68 C67 C95 117.9 . . ?
C95 C67 C66 119.6 . . ?
C67 C68 H68 119.3 . . ?
C67 C68 C69 121.5 . . ?
C69 C68 H68 119.3 . . ?
C68 C69 H69 120.2 . . ?
C70 C69 C68 119.6 . . ?
C70 C69 H69 120.2 . . ?
C69 C70 C71 119.0 . . ?
C94 C70 C69 119.6 . . ?
C94 C70 C71 121.3 . . ?
N10 C71 C70 107.9 . . ?
N10 C71 H71A 110.1 . . ?
N10 C71 H71B 110.1 . . ?
C70 C71 H71A 110.1 . . ?
C70 C71 H71B 110.1 . . ?
H71A C71 H71B 108.4 . . ?
N10 C72 H72 119.7 . . ?
C73 C72 N10 120.6 . . ?
C73 C72 H72 119.7 . . ?
C72 C73 H73 119.4 . . ?
C72 C73 C74 121.2 . . ?
C74 C73 H73 119.4 . . ?
C73 C74 C77 123.7 . . ?
C75 C74 C73 116.8 . . ?
C75 C74 C77 119.5 . . ?
C74 C75 H75 120.5 . . ?
C76 C75 C74 119.0 . . ?
C76 C75 H75 120.5 . . ?
N10 C76 C75 123.3 . . ?
N10 C76 H76 118.4 . . ?
C75 C76 H76 118.4 . . ?
C78 C77 C74 122.0 . . ?
C78 C77 C93 117.0 . . ?
C93 C77 C74 121.0 . . ?
C77 C78 H78 118.7 . . ?
C79 C78 C77 122.6 . . ?
C79 C78 H78 118.7 . . ?
C78 C79 H79 119.7 . . ?
C78 C79 C80 120.7 . . ?
C80 C79 H79 119.7 . . ?
C79 C80 C81 122.9 . . ?
C79 C80 C92 118.3 . . ?
C92 C80 C81 118.7 . . ?
N11 C81 C80 119.5 . . ?
N11 C81 H81 120.2 . . ?
C80 C81 H81 120.2 . . ?
O9 C82 N12 120.0 . . ?
O9 C82 C83 122.2 . . ?
N12 C82 C83 117.8 . . ?
C84 C83 C82 117.6 . . ?
C91 C83 C82 124.1 . . ?
C91 C83 C84 118.3 . . ?
C83 C84 H84 119.2 . . ?
C85 C84 C83 121.7 . . ?
C85 C84 H84 119.2 . . ?
C84 C85 H85 120.9 . . ?
C84 C85 C86 118.2 . . ?
C86 C85 H85 120.9 . . ?
O10 C86 C85 113.8 . . ?
C90 C86 O10 125.6 . . ?
C90 C86 C85 120.5 . . ?
O10 C87 H87A 109.8 . . ?
O10 C87 H87B 109.8 . . ?
O10 C87 C88 109.2 . . ?
H87A C87 H87B 108.3 . . ?
C88 C87 H87A 109.8 . . ?
C88 C87 H87B 109.8 . . ?
O11 C88 C87 109.5 . . ?
O11 C88 H88A 109.8 . . ?
O11 C88 H88B 109.8 . . ?
C87 C88 H88A 109.8 . . ?
C87 C88 H88B 109.8 . . ?
H88A C88 H88B 108.2 . . ?
O11 C89 H89A 110.0 . . ?
O11 C89 H89B 110.0 . . ?
O11 C89 C106 108.6 . . ?
H89A C89 H89B 108.4 . . ?
C106 C89 H89A 110.0 . . ?
C106 C89 H89B 110.0 . . ?
C86 C90 H90 119.9 . . ?
C86 C90 C91 120.2 . . ?
C91 C90 H90 119.9 . . ?
C83 C91 C90 121.1 . . ?
C83 C91 H91 119.4 . . ?
C90 C91 H91 119.4 . . ?
C80 C92 H92 120.0 . . ?
C93 C92 C80 119.9 . . ?
C93 C92 H92 120.0 . . ?
C77 C93 H93 119.3 . . ?
C92 C93 C77 121.5 . . ?
C92 C93 H93 119.3 . . ?
C70 C94 H94 119.2 . . ?
C70 C94 C95 121.5 . . ?
C95 C94 H94 119.2 . . ?
C67 C95 H95 120.2 . . ?
C94 C95 C67 119.7 . . ?
C94 C95 H95 120.2 . . ?
C60 C96 H96 120.5 . . ?
C97 C96 C60 119.1 . . ?
C97 C96 H96 120.5 . . ?
C57 C97 C96 122.1 . . ?
C57 C97 H97 118.9 . . ?
C96 C97 H97 118.9 . . ?
C99 C98 C55 117.6 . . ?
C108 C98 C55 124.1 . . ?
C108 C98 C99 118.3 . . ?
C98 C99 H99 120.1 . . ?
C100 C99 C98 119.7 . . ?
C100 C99 H99 120.1 . . ?
C99 C100 H100 119.5 . . ?
C99 C100 C101 121.0 . . ?
C101 C100 H100 119.5 . . ?
O12 C101 C100 114.8 . . ?
O12 C101 C107 125.7 . . ?
C107 C101 C100 119.4 . . ?
O12 C102 H10A 109.8 . . ?
O12 C102 H10B 109.8 . . ?
H10A C102 H10B 108.3 . . ?
C103 C102 O12 109.3 . . ?
C103 C102 H10A 109.8 . . ?
C103 C102 H10B 109.8 . . ?
O13 C103 C102 96.7 . . ?
O13 C103 H10C 112.4 . . ?
O13 C103 H10D 112.4 . . ?
C102 C103 H10C 112.4 . . ?
C102 C103 H10D 112.4 . . ?
H10C C103 H10D 110.0 . . ?
O13 C104 H10E 109.9 . . ?
O13 C104 H10F 109.9 . . ?
H10E C104 H10F 108.3 . . ?
C105 C104 O13 109.1 . . ?
C105 C104 H10E 109.9 . . ?
C105 C104 H10F 109.9 . . ?
O14 C105 H10G 106.9 . . ?
O14 C105 H10H 106.9 . . ?
C104 C105 O14 121.9 . . ?
C104 C105 H10G 106.9 . . ?
C104 C105 H10H 106.9 . . ?
H10G C105 H10H 106.7 . . ?
O14 C106 C89 111.8 . . ?
O14 C106 H10I 109.3 . . ?
O14 C106 H10J 109.3 . . ?
C89 C106 H10I 109.3 . . ?
C89 C106 H10J 109.3 . . ?
H10I C106 H10J 107.9 . . ?
C101 C107 H107 120.1 . . ?
C108 C107 C101 119.8 . . ?
C108 C107 H107 120.1 . . ?
C98 C108 H108 119.2 . . ?
C107 C108 C98 121.7 . . ?
C107 C108 H108 119.2 . . ?
H15A O15 H15B 109.5 . . ?
H16A O16 H16B 104.5 . . ?
H17C O17 H17D 104.5 . . ?
H18A O18 H18B 104.5 . . ?
H19A O19 H19B 104.5 . . ?
H20A O20 H20B 104.5 . . ?
H21A O21 H21B 109.5 . . ?
H22A O22 H22B 109.4 . . ?
H23A O23 H23B 104.5 . . ?
H24A O24 H24B 109.5 . . ?
H25A O25 H25B 109.5 . . ?

loop_
_geom_bond_atom_site_label_1
_geom_bond_atom_site_label_2
_geom_bond_distance
_geom_bond_site_symmetry_2
_geom_bond_publ_flag
O1 C1 1.2504 . ?
O2 C28 1.2361 . ?
O3 C32 1.3581 . ?
O3 C33 1.4505 . ?
O4 C34 1.4180 . ?
O4 C35 1.4161 . ?
O5 C36 1.2372 . ?
O5 C37 1.4186 . ?
O6 C38 1.4011 . ?
O6 C39 1.4891 . ?
O7 C40 1.5927 . ?
O7 C41 1.3620 . ?
N1 H1 0.8800 . ?
N1 N2 1.3689 . ?
N1 C1 1.3443 . ?
N2 C2 1.2821 . ?
N3 C9 1.3236 . ?
N3 C10 1.3477 . ?
N3 C12 1.4889 . ?
N4 C17 1.5034 . ?
N4 C18 1.3289 . ?
N4 C22 1.3695 . ?
N5 N6 1.3572 . ?
N5 C27 1.2695 . ?
N6 H6 0.8800 . ?
N6 C28 1.3518 . ?
C1 C44 1.4631 . ?
C2 H2 0.9500 . ?
C2 C3 1.4492 . ?
C3 C4 1.4191 . ?
C3 C54 1.3864 . ?
C4 H4 0.9500 . ?
C4 C5 1.3637 . ?
C5 H5 0.9500 . ?
C5 C6 1.3984 . ?
C6 C7 1.4462 . ?
C6 C53 1.4212 . ?
C7 C8 1.3773 . ?
C7 C11 1.3990 . ?
C8 H8 0.9500 . ?
C8 C9 1.3996 . ?
C9 H9 0.9500 . ?
C10 H10 0.9500 . ?
C10 C11 1.3253 . ?
C11 H11 0.9500 . ?
C12 H12A 0.9900 . ?
C12 H12B 0.9900 . ?
C12 C13 1.4877 . ?
C13 C14 1.3469 . ?
C13 C52 1.3890 . ?
C14 H14 0.9500 . ?
C14 C15 1.3978 . ?
C15 H15 0.9500 . ?
C15 C16 1.3793 . ?
C16 C17 1.5070 . ?
C16 C51 1.3920 . ?
C17 H17A 0.9900 . ?
C17 H17B 0.9900 . ?
C18 H18 0.9500 . ?
C18 C19 1.3456 . ?
C19 H19 0.9500 . ?
C19 C20 1.4205 . ?
C20 C21 1.3825 . ?
C20 C23 1.4669 . ?
C21 H21 0.9500 . ?
C21 C22 1.3928 . ?
C22 H22 0.9500 . ?
C23 C24 1.4092 . ?
C23 C50 1.4248 . ?
C24 H24 0.9500 . ?
C24 C25 1.3182 . ?
C25 H25 0.9500 . ?
C25 C26 1.4167 . ?
C26 C27 1.4664 . ?
C26 C49 1.4001 . ?
C27 H27 0.9500 . ?
C28 C29 1.4964 . ?
C29 C30 1.3993 . ?
C29 C48 1.4022 . ?
C30 H30 0.9500 . ?
C30 C31 1.3673 . ?
C31 H31 0.9500 . ?
C31 C32 1.4164 . ?
C32 C47 1.3862 . ?
C33 H33A 0.9900 . ?
C33 H33B 0.9900 . ?
C33 C34 1.4914 . ?
C34 H34A 0.9900 . ?
C34 H34B 0.9900 . ?
C35 H35A 0.9900 . ?
C35 H35B 0.9900 . ?
C35 C36 1.4821 . ?
C36 H36A 0.9900 . ?
C36 H36B 0.9900 . ?
C37 H37A 0.9900 . ?
C37 H37B 0.9900 . ?
C37 C38 1.4211 . ?
C38 H38A 0.9900 . ?
C38 H38B 0.9900 . ?
C39 H39A 0.9900 . ?
C39 H39B 0.9900 . ?
C39 C40 1.4650 . ?
C40 H40A 0.9900 . ?
C40 H40B 0.9900 . ?
C41 C42 1.4288 . ?
C41 C46 1.3341 . ?
C42 H42 0.9500 . ?
C42 C43 1.3485 . ?
C43 H43 0.9500 . ?
C43 C44 1.4121 . ?
C44 C45 1.3792 . ?
C45 H45 0.9500 . ?
C45 C46 1.3978 . ?
C46 H46 0.9500 . ?
C47 H47 0.9500 . ?
C47 C48 1.3992 . ?
C48 H48 0.9500 . ?
C49 H49 0.9500 . ?
C49 C50 1.3712 . ?
C50 H50 0.9500 . ?
C51 H51 0.9500 . ?
C51 C52 1.3521 . ?
C52 H52 0.9500 . ?
C53 H53 0.9500 . ?
C53 C54 1.3781 . ?
C54 H54 0.9500 . ?
O8 C55 1.2524 . ?
O9 C82 1.2581 . ?
O10 C86 1.3829 . ?
O10 C87 1.4644 . ?
O11 C88 1.4227 . ?
O11 C89 1.4011 . ?
O12 C101 1.3526 . ?
O12 C102 1.5970 . ?
O13 C103 1.4388 . ?
O13 C104 1.4341 . ?
O14 C105 1.4686 . ?
O14 C106 1.2650 . ?
O26 H26A 0.8702 . ?
O26 H26B 0.8696 . ?
N7 H7 0.8800 . ?
N7 N8 1.3752 . ?
N7 C55 1.3732 . ?
N8 C56 1.2886 . ?
N9 C63 1.3513 . ?
N9 C64 1.3355 . ?
N9 C66 1.4850 . ?
N10 C71 1.4748 . ?
N10 C72 1.3713 . ?
N10 C76 1.3164 . ?
N11 N12 1.3986 . ?
N11 C81 1.2843 . ?
N12 H12 0.8800 . ?
N12 C82 1.3372 . ?
C55 C98 1.4677 . ?
C56 H56 0.9500 . ?
C56 C57 1.4515 . ?
C57 C58 1.3991 . ?
C57 C97 1.3567 . ?
C58 H58 0.9500 . ?
C58 C59 1.3786 . ?
C59 H59 0.9500 . ?
C59 C60 1.3910 . ?
C60 C61 1.4781 . ?
C60 C96 1.4053 . ?
C61 C62 1.4161 . ?
C61 C65 1.4048 . ?
C62 H62 0.9500 . ?
C62 C63 1.3561 . ?
C63 H63 0.9500 . ?
C64 H64 0.9500 . ?
C64 C65 1.3344 . ?
C65 H65 0.9500 . ?
C66 H66A 0.9900 . ?
C66 H66B 0.9900 . ?
C66 C67 1.4995 . ?
C67 C68 1.3598 . ?
C67 C95 1.4095 . ?
C68 H68 0.9500 . ?
C68 C69 1.4080 . ?
C69 H69 0.9500 . ?
C69 C70 1.3727 . ?
C70 C71 1.5258 . ?
C70 C94 1.3459 . ?
C71 H71A 0.9900 . ?
C71 H71B 0.9900 . ?
C72 H72 0.9500 . ?
C72 C73 1.3432 . ?
C73 H73 0.9500 . ?
C73 C74 1.4120 . ?
C74 C75 1.3815 . ?
C74 C77 1.4928 . ?
C75 H75 0.9500 . ?
C75 C76 1.3774 . ?
C76 H76 0.9500 . ?
C77 C78 1.3844 . ?
C77 C93 1.4238 . ?
C78 H78 0.9500 . ?
C78 C79 1.3472 . ?
C79 H79 0.9500 . ?
C79 C80 1.4055 . ?
C80 C81 1.4731 . ?
C80 C92 1.4124 . ?
C81 H81 0.9500 . ?
C82 C83 1.4757 . ?
C83 C84 1.4097 . ?
C83 C91 1.3572 . ?
C84 H84 0.9500 . ?
C84 C85 1.3733 . ?
C85 H85 0.9500 . ?
C85 C86 1.4042 . ?
C86 C90 1.3587 . ?
C87 H87A 0.9900 . ?
C87 H87B 0.9900 . ?
C87 C88 1.5044 . ?
C88 H88A 0.9900 . ?
C88 H88B 0.9900 . ?
C89 H89A 0.9900 . ?
C89 H89B 0.9900 . ?
C89 C106 1.5185 . ?
C90 H90 0.9500 . ?
C90 C91 1.3928 . ?
C91 H91 0.9500 . ?
C92 H92 0.9500 . ?
C92 C93 1.3619 . ?
C93 H93 0.9500 . ?
C94 H94 0.9500 . ?
C94 C95 1.3940 . ?
C95 H95 0.9500 . ?
C96 H96 0.9500 . ?
C96 C97 1.3899 . ?
C97 H97 0.9500 . ?
C98 C99 1.4007 . ?
C98 C108 1.3978 . ?
C99 H99 0.9500 . ?
C99 C100 1.3856 . ?
C100 H100 0.9500 . ?
C100 C101 1.3942 . ?
C101 C107 1.3799 . ?
C102 H10A 0.9900 . ?
C102 H10B 0.9900 . ?
C102 C103 1.4863 . ?
C103 H10C 0.9900 . ?
C103 H10D 0.9900 . ?
C104 H10E 0.9900 . ?
C104 H10F 0.9900 . ?
C104 C105 1.4219 . ?
C105 H10G 0.9900 . ?
C105 H10H 0.9900 . ?
C106 H10I 0.9900 . ?
C106 H10J 0.9900 . ?
C107 H107 0.9500 . ?
C107 C108 1.3791 . ?
C108 H108 0.9500 . ?
O15 H15A 0.8699 . ?
O15 H15B 0.8699 . ?
O16 H16A 0.8701 . ?
O16 H16B 0.8700 . ?
O17 H17C 0.8701 . ?
O17 H17D 0.8700 . ?
O18 H18A 0.8701 . ?
O18 H18B 0.8699 . ?
O19 H19A 0.8708 . ?
O19 H19B 0.8698 . ?
O20 H20A 0.8700 . ?
O20 H20B 0.8696 . ?
O21 H21A 0.8701 . ?
O21 H21B 0.8701 . ?
O22 H22A 0.8697 . ?
O22 H22B 0.8702 . ?
O23 H23A 0.8703 . ?
O23 H23B 0.8695 . ?
O24 H24A 0.8700 . ?
O24 H24B 0.8698 . ?
O25 H25A 0.8700 . ?
O25 H25B 0.8700 . ?

loop_
_smtbx_masks_void_nr
_smtbx_masks_void_average_x
_smtbx_masks_void_average_y
_smtbx_masks_void_average_z
_smtbx_masks_void_volume
_smtbx_masks_void_count_electrons
_smtbx_masks_void_content
1 0.141 -0.068 0.158 335.5 84.6 ?
2 0.624 -0.090 0.378 411.1 118.7 ?
3 0.336 0.090 0.622 411.1 118.3 ?
4 -0.872 0.068 0.842 335.5 85.0 ?
5 0.026 0.410 0.122 411.1 118.2 ?
6 0.529 0.432 0.342 335.5 85.0 ?
7 -0.385 0.568 0.658 335.5 84.6 ?
8 -0.466 0.590 0.878 411.1 118.8 ?
